data_7024050
loop_
_publ_author_name
'Paul, Avijit Kumar'
'Madras, Giridhar'
'Natarajan, Srinivasan'

_publ_section_title
;
 Synthesis, structure, transformation studies and catalytic properties of
 open-framework cadmium thiosulfate compounds.
;
_journal_issue 9
_journal_name_full 'Dalton transactions (Cambridge, England : 2003)'
_journal_page_first 2263
_journal_page_last 2279
_journal_paper_doi 10.1039/b908995k
_journal_volume 39
_journal_year 2010
_chemical_formula_sum 'C60 H68 Cd2 N12 O20 S8'
_chemical_formula_weight 1758.42
_chemical_name_common '1D-Cadmium thiosulfate'
_chemical_name_systematic
;
?
;
_space_group_IT_number 13
_symmetry_cell_setting monoclinic
_symmetry_space_group_name_Hall '-P 2yac'
_symmetry_space_group_name_H-M 'P 1 2/n 1'
_atom_sites_solution_hydrogens geom
_atom_sites_solution_primary direct
_atom_sites_solution_secondary difmap
_cell_angle_alpha 90.00
_cell_angle_beta 105.228(3)
_cell_angle_gamma 90.00
_cell_formula_units_Z 2
_cell_length_a 13.420(3)
_cell_length_b 17.361(4)
_cell_length_c 15.840(3)
_cell_measurement_reflns_used 8352
_cell_measurement_temperature 293(2)
_cell_measurement_theta_max 28.07
_cell_measurement_theta_min 1.96
_cell_volume 3560.9(13)
_computing_cell_refinement 'SAINT (Bruker, 2000)'
_computing_data_collection 'SMART (Bruker, 2000)'
_computing_data_reduction Saint
_computing_molecular_graphics 'Ortep-3 for Windows (Farrugia, 1999) and CAMERON (Watkin et al.,1993)'
_computing_publication_material 'PLATON (Spek, 2003)'
_computing_structure_refinement 'SHELXL-97 (Sheldrick, 1997)'
_computing_structure_solution 'SIR92 (Altomare et al., 1993)'
_diffrn_ambient_temperature 293(2)
_diffrn_measured_fraction_theta_full 0.966
_diffrn_measured_fraction_theta_max 0.966
_diffrn_measurement_device_type 'Bruker SMART CCD area detector'
_diffrn_measurement_method '\f and \w scans'
_diffrn_radiation_monochromator graphite
_diffrn_radiation_source 'fine-focus sealed tube'
_diffrn_radiation_type MoK\a
_diffrn_radiation_wavelength 0.71073
_diffrn_reflns_av_R_equivalents 0.0357
_diffrn_reflns_av_sigmaI/netI 0.0337
_diffrn_reflns_limit_h_max 17
_diffrn_reflns_limit_h_min -17
_diffrn_reflns_limit_k_max 22
_diffrn_reflns_limit_k_min -22
_diffrn_reflns_limit_l_max 20
_diffrn_reflns_limit_l_min -20
_diffrn_reflns_number 37720
_diffrn_reflns_theta_full 28.07
_diffrn_reflns_theta_max 28.07
_diffrn_reflns_theta_min 1.96
_exptl_absorpt_coefficient_mu 0.911
_exptl_absorpt_correction_T_max 0.9225
_exptl_absorpt_correction_T_min 0.8985
_exptl_absorpt_correction_type multi-scan
_exptl_absorpt_process_details '(SADABS; Sheldrick, 1996)'
_exptl_crystal_colour 'Pale yellow'
_exptl_crystal_density_diffrn 1.625
_exptl_crystal_density_method 'not measured'
_exptl_crystal_description 'Block like'
_exptl_crystal_F_000 1760
_exptl_crystal_size_max 0.12
_exptl_crystal_size_mid 0.10
_exptl_crystal_size_min 0.09
_refine_diff_density_max 3.522
_refine_diff_density_min -2.159
_refine_diff_density_rms 0.121
_refine_ls_extinction_method none
_refine_ls_goodness_of_fit_ref 1.049
_refine_ls_hydrogen_treatment constr
_refine_ls_matrix_type full
_refine_ls_number_parameters 462
_refine_ls_number_reflns 8352
_refine_ls_number_restraints 0
_refine_ls_restrained_S_all 1.049
_refine_ls_R_factor_all 0.1060
_refine_ls_R_factor_gt 0.0677
_refine_ls_shift/su_max 0.001
_refine_ls_shift/su_mean 0.000
_refine_ls_structure_factor_coef Fsqd
_refine_ls_weighting_details 'calc w=1/[\s^2^(Fo^2^)+(0.0661P)^2^+15.5599P] where P=(Fo^2^+2Fc^2^)/3'
_refine_ls_weighting_scheme calc
_refine_ls_wR_factor_gt 0.1585
_refine_ls_wR_factor_ref 0.1814
_reflns_number_gt 5371
_reflns_number_total 8352
_reflns_threshold_expression >2sigma(I)
_cod_data_source_file b908995k.txt
_cod_data_source_block Compound(2)
_cod_original_cell_volume 3560.8(12)
_cod_original_sg_symbol_H-M P2/n
_cod_database_code 7024050

loop_
_symmetry_equiv_pos_as_xyz
'x, y, z'
'-x+1/2, y, -z+1/2'
'-x, -y, -z'
'x-1/2, -y, z-1/2'

loop_
_atom_site_label
_atom_site_type_symbol
_atom_site_fract_x
_atom_site_fract_y
_atom_site_fract_z
_atom_site_U_iso_or_equiv
_atom_site_adp_type
_atom_site_occupancy
_atom_site_symmetry_multiplicity
_atom_site_calc_flag
_atom_site_refinement_flags
Cd1 Cd 0.7500 0.72100(3) 0.2500 0.03254(16) Uani 1 2 d S
Cd2 Cd 0.2500 0.22024(3) 0.2500 0.03365(16) Uani 1 2 d S
S1 S 0.65816(14) 0.76471(11) 0.35834(10) 0.0582(5) Uani 1 1 d .
S2 S 0.34938(15) 0.26632(11) 0.14720(11) 0.0596(5) Uani 1 1 d .
S3 S 0.55243(15) 0.82366(13) 0.26584(11) 0.0647(6) Uani 1 1 d .
S4 S 0.4690(3) 0.2993(2) 0.24836(15) 0.1175(13) Uani 1 1 d .
N1 N 0.6556(4) 0.6284(3) 0.1523(3) 0.0412(11) Uani 1 1 d .
N2 N 0.1556(4) 0.1290(3) 0.1531(3) 0.0379(10) Uani 1 1 d .
O1 O 0.5615(5) 0.7956(4) 0.1826(3) 0.0826(17) Uani 1 1 d .
O6 O 0.4250(5) 0.3064(4) 0.3235(3) 0.0891(19) Uani 1 1 d .
N5 N 0.3802(4) 0.7403(3) 0.9592(5) 0.0605(15) Uani 1 1 d .
N4 N 0.5026(4) 0.8648(3) 0.9520(4) 0.0570(14) Uani 1 1 d .
H4B H 0.4615 0.8266 0.9512 0.068 Uiso 1 1 calc R
C3 C 0.5331(4) 0.5263(3) 0.0321(3) 0.0328(11) Uani 1 1 d .
C2 C 0.5771(5) 0.5917(3) 0.0060(4) 0.0459(14) Uani 1 1 d .
H2 H 0.5657 0.6027 -0.0532 0.055 Uiso 1 1 calc R
C13 C 0.7033(4) 1.0539(3) 0.9602(4) 0.0430(13) Uani 1 1 d .
C25 C 0.2558(4) 0.6125(3) 0.9663(4) 0.0427(13) Uani 1 1 d .
C16 C 0.6333(4) 0.9868(3) 0.9562(4) 0.0425(13) Uani 1 1 d .
C9C C 0.0534(5) 0.0152(4) 0.1217(4) 0.0499(16) Uani 1 1 d .
H9 H 0.0267 -0.0277 0.1434 0.060 Uiso 1 1 calc R
C7 C 0.0767(5) 0.0915(3) 0.0058(4) 0.0434(14) Uani 1 1 d .
H7 H 0.0661 0.1021 -0.0535 0.052 Uiso 1 1 calc R
C8 C 0.0328(4) 0.0273(3) 0.0324(3) 0.0334(11) Uani 1 1 d .
C4 C 0.5524(6) 0.5145(4) 0.1208(4) 0.0600(19) Uani 1 1 d .
H4 H 0.5254 0.4717 0.1422 0.072 Uiso 1 1 calc R
O3 O 0.4547(4) 0.8114(6) 0.2817(5) 0.124(3) Uani 1 1 d .
C6 C 0.1362(5) 0.1398(4) 0.0673(4) 0.0476(15) Uani 1 1 d .
H6 H 0.1647 0.1829 0.0477 0.057 Uiso 1 1 calc R
N3 N 0.8345(5) 1.1786(3) 0.9674(5) 0.0652(16) Uani 1 1 d .
O5 O 0.5182(6) 0.3615(4) 0.2268(4) 0.102(2) Uani 1 1 d .
C17 C 0.5399(5) 0.9811(4) 0.8921(4) 0.0514(15) Uani 1 1 d .
H17 H 0.5202 1.0192 0.8498 0.062 Uiso 1 1 calc R
N6 N 0.0752(6) 0.4136(3) 0.9728(5) 0.0681(17) Uani 1 1 d .
C27 C 0.2153(6) 0.4939(4) 1.0392(5) 0.0621(19) Uani 1 1 d .
H27 H 0.2716 0.5038 1.0865 0.074 Uiso 1 1 calc R
O2 O 0.5800(7) 0.9070(3) 0.2766(4) 0.117(3) Uani 1 1 d .
C20 C 0.6592(5) 0.9287(3) 1.0190(4) 0.0470(14) Uani 1 1 d .
H20 H 0.7209 0.9308 1.0627 0.056 Uiso 1 1 calc R
C26 C 0.1916(5) 0.5436(3) 0.9687(4) 0.0436(13) Uani 1 1 d .
C10 C 0.1134(5) 0.0668(4) 0.1777(4) 0.0531(17) Uani 1 1 d .
H10 H 0.1255 0.0577 0.2374 0.064 Uiso 1 1 calc R
C15 C 0.8306(5) 1.1410(4) 1.0403(5) 0.0599(18) Uani 1 1 d .
H15 H 0.8724 1.1578 1.0936 0.072 Uiso 1 1 calc R
C19 C 0.5923(5) 0.8689(4) 1.0149(5) 0.0554(17) Uani 1 1 d .
H19 H 0.6089 0.8299 1.0565 0.066 Uiso 1 1 calc R
C1 C 0.6371(5) 0.6400(3) 0.0671(4) 0.0447(14) Uani 1 1 d .
H1 H 0.6660 0.6830 0.0477 0.054 Uiso 1 1 calc R
C30 C 0.1071(5) 0.5265(4) 0.9005(5) 0.0573(17) Uani 1 1 d .
H30 H 0.0886 0.5586 0.8519 0.069 Uiso 1 1 calc R
C22 C 0.3136(5) 0.6485(4) 1.0414(5) 0.0542(16) Uani 1 1 d .
H22 H 0.3110 0.6303 1.0960 0.065 Uiso 1 1 calc R
C5 C 0.6127(6) 0.5673(4) 0.1780(4) 0.063(2) Uani 1 1 d .
H5 H 0.6234 0.5591 0.2378 0.075 Uiso 1 1 calc R
C12 C 0.7071(5) 1.0934(4) 0.8859(5) 0.0558(16) Uani 1 1 d .
H12 H 0.6648 1.0786 0.8319 0.067 Uiso 1 1 calc R
C23 C 0.2622(6) 0.6445(4) 0.8876(5) 0.0593(18) Uani 1 1 d .
H23 H 0.2242 0.6235 0.8349 0.071 Uiso 1 1 calc R
C29 C 0.0506(6) 0.4616(4) 0.9051(5) 0.0659(19) Uani 1 1 d .
H29 H -0.0069 0.4507 0.8592 0.079 Uiso 1 1 calc R
C11 C 0.7737(6) 1.1551(4) 0.8912(5) 0.067(2) Uani 1 1 d .
H11 H 0.7761 1.1808 0.8403 0.080 Uiso 1 1 calc R
C24 C 0.3244(6) 0.7068(4) 0.8878(5) 0.067(2) Uani 1 1 d .
H24 H 0.3276 0.7268 0.8341 0.080 Uiso 1 1 calc R
C28 C 0.1551(8) 0.4295(5) 1.0393(6) 0.079(2) Uani 1 1 d .
H28 H 0.1711 0.3966 1.0873 0.095 Uiso 1 1 calc R
C21 C 0.3745(5) 0.7106(4) 1.0357(5) 0.0615(19) Uani 1 1 d .
H21 H 0.4134 0.7330 1.0871 0.074 Uiso 1 1 calc R
C18 C 0.4774(5) 0.9184(4) 0.8921(5) 0.0593(17) Uani 1 1 d .
H18 H 0.4159 0.9140 0.8485 0.071 Uiso 1 1 calc R
C14 C 0.7676(5) 1.0789(4) 1.0393(5) 0.0534(16) Uani 1 1 d .
H14 H 0.7678 1.0536 1.0911 0.064 Uiso 1 1 calc R
O4 O 0.5541(7) 0.2311(6) 0.2641(8) 0.181(5) Uani 1 1 d .
H4A H 0.5718 0.2237 0.2190 0.271 Uiso 1 1 calc R
O100 O -0.0355(5) 0.3013(3) 1.0085(4) 0.0918(19) Uani 1 1 d .
O300 O 0.7500 0.9840(5) 0.2500 0.121(4) Uani 1 2 d S
O200 O 0.2500 0.8583(8) 0.7500 0.175(6) Uani 1 2 d S
O400 O 0.8585(10) 0.3432(6) 0.7768(7) 0.193(5) Uani 1 1 d .
O500 O 0.3562(11) 0.4570(16) 1.2382(7) 0.46(2) Uani 1 1 d .

loop_
_atom_site_aniso_label
_atom_site_aniso_U_11
_atom_site_aniso_U_22
_atom_site_aniso_U_33
_atom_site_aniso_U_23
_atom_site_aniso_U_13
_atom_site_aniso_U_12
Cd1 0.0417(3) 0.0278(3) 0.0274(3) 0.000 0.0078(2) 0.000
Cd2 0.0407(3) 0.0306(3) 0.0291(3) 0.000 0.0083(2) 0.000
S1 0.0623(10) 0.0783(12) 0.0355(8) 0.0064(8) 0.0154(7) 0.0315(9)
S2 0.0663(11) 0.0752(12) 0.0390(8) -0.0022(8) 0.0169(8) -0.0249(9)
S3 0.0658(11) 0.0916(15) 0.0386(8) 0.0108(9) 0.0171(8) 0.0435(11)
S4 0.131(2) 0.172(3) 0.0509(12) -0.0109(15) 0.0256(14) -0.102(2)
N1 0.047(3) 0.040(3) 0.036(3) -0.005(2) 0.009(2) -0.011(2)
N2 0.047(3) 0.035(2) 0.031(2) -0.0036(19) 0.008(2) -0.009(2)
O1 0.092(4) 0.115(5) 0.037(3) -0.005(3) 0.011(3) 0.022(4)
O6 0.115(5) 0.108(5) 0.046(3) -0.011(3) 0.023(3) -0.034(4)
N5 0.048(3) 0.049(3) 0.088(5) 0.003(3) 0.024(3) -0.005(3)
N4 0.055(3) 0.040(3) 0.086(4) -0.001(3) 0.035(3) -0.010(3)
C3 0.039(3) 0.026(3) 0.034(3) -0.003(2) 0.010(2) 0.001(2)
C2 0.063(4) 0.042(3) 0.032(3) 0.002(2) 0.012(3) -0.015(3)
C13 0.038(3) 0.036(3) 0.056(4) 0.005(3) 0.015(3) 0.003(2)
C25 0.038(3) 0.038(3) 0.054(4) 0.004(3) 0.016(3) 0.008(2)
C16 0.040(3) 0.043(3) 0.049(3) 0.000(3) 0.021(3) 0.003(3)
C9C 0.067(4) 0.043(3) 0.034(3) 0.009(3) 0.002(3) -0.027(3)
C7 0.060(4) 0.040(3) 0.029(3) 0.001(2) 0.009(3) -0.018(3)
C8 0.034(3) 0.038(3) 0.027(3) -0.002(2) 0.006(2) -0.009(2)
C4 0.081(5) 0.063(4) 0.033(3) 0.000(3) 0.010(3) -0.033(4)
O3 0.051(3) 0.222(9) 0.102(5) 0.046(5) 0.027(3) 0.047(5)
C6 0.059(4) 0.046(3) 0.035(3) 0.000(3) 0.009(3) -0.021(3)
N3 0.051(3) 0.046(3) 0.098(5) 0.002(3) 0.019(3) -0.010(3)
O5 0.122(5) 0.097(5) 0.075(4) 0.008(3) 0.006(4) -0.059(4)
C17 0.048(4) 0.049(4) 0.060(4) 0.012(3) 0.018(3) 0.005(3)
N6 0.083(5) 0.042(3) 0.090(5) 0.000(3) 0.042(4) -0.008(3)
C27 0.057(4) 0.058(4) 0.073(5) 0.023(4) 0.019(4) 0.004(3)
O2 0.208(8) 0.046(3) 0.105(5) 0.004(3) 0.053(5) 0.064(4)
C20 0.049(3) 0.038(3) 0.053(4) 0.003(3) 0.012(3) 0.002(3)
C26 0.044(3) 0.037(3) 0.054(4) 0.000(3) 0.022(3) 0.001(3)
C10 0.076(5) 0.053(4) 0.026(3) -0.001(3) 0.006(3) -0.025(3)
C15 0.043(4) 0.055(4) 0.076(5) -0.004(4) 0.007(3) 0.000(3)
C19 0.064(4) 0.041(3) 0.065(4) 0.010(3) 0.025(4) -0.001(3)
C1 0.067(4) 0.031(3) 0.033(3) 0.001(2) 0.009(3) -0.015(3)
C30 0.055(4) 0.054(4) 0.060(4) 0.006(3) 0.010(3) -0.010(3)
C22 0.048(4) 0.058(4) 0.057(4) 0.001(3) 0.013(3) -0.003(3)
C5 0.086(5) 0.069(5) 0.029(3) 0.002(3) 0.008(3) -0.039(4)
C12 0.050(4) 0.055(4) 0.061(4) 0.007(3) 0.013(3) -0.003(3)
C23 0.077(5) 0.044(4) 0.055(4) 0.006(3) 0.015(4) -0.014(3)
C29 0.063(5) 0.055(4) 0.078(5) -0.006(4) 0.015(4) -0.012(4)
C11 0.065(5) 0.060(5) 0.076(5) 0.019(4) 0.021(4) -0.007(4)
C24 0.073(5) 0.060(4) 0.069(5) 0.008(4) 0.023(4) -0.012(4)
C28 0.094(6) 0.069(5) 0.084(6) 0.024(5) 0.040(5) 0.003(5)
C21 0.046(4) 0.061(4) 0.077(5) -0.014(4) 0.015(3) -0.009(3)
C18 0.045(4) 0.063(4) 0.069(5) 0.004(4) 0.012(3) -0.007(3)
C14 0.046(3) 0.052(4) 0.060(4) 0.000(3) 0.009(3) -0.004(3)
O4 0.099(6) 0.222(12) 0.216(11) 0.060(9) 0.033(7) 0.073(7)
O100 0.103(5) 0.072(4) 0.096(4) 0.010(3) 0.019(4) -0.036(3)
O300 0.141(9) 0.064(6) 0.127(8) 0.000 -0.021(7) 0.000
O200 0.207(14) 0.115(10) 0.154(12) 0.000 -0.039(11) 0.000
O400 0.257(13) 0.148(9) 0.173(10) -0.028(8) 0.057(9) -0.026(9)
O500 0.239(15) 1.01(5) 0.090(8) 0.126(17) -0.052(8) -0.34(3)

loop_
_atom_type_symbol
_atom_type_description
_atom_type_scat_dispersion_real
_atom_type_scat_dispersion_imag
_atom_type_scat_source
C C 0.0033 0.0016 'International Tables Vol C Tables 4.2.6.8 and 6.1.1.4'
H H 0.0000 0.0000 'International Tables Vol C Tables 4.2.6.8 and 6.1.1.4'
N N 0.0061 0.0033 'International Tables Vol C Tables 4.2.6.8 and 6.1.1.4'
O O 0.0106 0.0060 'International Tables Vol C Tables 4.2.6.8 and 6.1.1.4'
S S 0.1246 0.1234 'International Tables Vol C Tables 4.2.6.8 and 6.1.1.4'
Cd Cd -0.8075 1.2024 'International Tables Vol C Tables 4.2.6.8 and 6.1.1.4'

loop_
_geom_angle_atom_site_label_1
_geom_angle_atom_site_label_2
_geom_angle_atom_site_label_3
_geom_angle
_geom_angle_site_symmetry_1
_geom_angle_site_symmetry_3
N1 Cd1 N1 94.0(2) . 2_655
N1 Cd1 S1 112.58(13) . .
N1 Cd1 S1 91.91(12) 2_655 .
N1 Cd1 S1 91.91(12) . 2_655
N1 Cd1 S1 112.58(13) 2_655 2_655
S1 Cd1 S1 144.37(10) . 2_655
N2 Cd2 N2 94.5(2) . 2
N2 Cd2 S2 110.86(12) . 2
N2 Cd2 S2 94.57(12) 2 2
N2 Cd2 S2 94.57(12) . .
N2 Cd2 S2 110.86(12) 2 .
S2 Cd2 S2 142.55(10) 2 .
S3 S1 Cd1 92.01(7) . .
S4 S2 Cd2 91.31(9) . .
O3 S3 O1 114.6(5) . .
O3 S3 O2 109.9(5) . .
O1 S3 O2 110.8(4) . .
O3 S3 S1 107.5(3) . .
O1 S3 S1 106.2(2) . .
O2 S3 S1 107.5(3) . .
O5 S4 O6 117.8(5) . .
O5 S4 O4 104.5(5) . .
O6 S4 O4 110.7(5) . .
O5 S4 S2 111.2(3) . .
O6 S4 S2 105.1(3) . .
O4 S4 S2 107.1(5) . .
C1 N1 C5 117.2(5) . .
C1 N1 Cd1 119.4(4) . .
C5 N1 Cd1 123.2(4) . .
C10 N2 C6 115.6(5) . .
C10 N2 Cd2 124.1(4) . .
C6 N2 Cd2 120.2(4) . .
C24 N5 C21 116.9(6) . .
C18 N4 C19 120.6(6) . .
C18 N4 H4B 119.7 . .
C19 N4 H4B 119.7 . .
C4 C3 C2 116.4(5) . .
C4 C3 C3 122.0(6) . 3_665
C2 C3 C3 121.6(6) . 3_665
C1 C2 C3 120.4(5) . .
C1 C2 H2 119.8 . .
C3 C2 H2 119.8 . .
C12 C13 C14 117.5(6) . .
C12 C13 C16 121.3(6) . .
C14 C13 C16 121.2(6) . .
C22 C25 C23 116.0(6) . .
C22 C25 C26 122.7(6) . .
C23 C25 C26 121.3(6) . .
C17 C16 C20 118.4(6) . .
C17 C16 C13 121.6(6) . .
C20 C16 C13 120.0(6) . .
C10 C9C C8 119.3(5) . .
C10 C9C H9 120.3 . .
C8 C9C H9 120.3 . .
C6 C7 C8 119.5(5) . .
C6 C7 H7 120.2 . .
C8 C7 H7 120.2 . .
C7 C8 C9C 116.7(5) . .
C7 C8 C8 121.6(6) . 3
C9C C8 C8 121.7(6) . 3
C3 C4 C5 119.3(6) . .
C3 C4 H4 120.3 . .
C5 C4 H4 120.3 . .
N2 C6 C7 124.2(5) . .
N2 C6 H6 117.9 . .
C7 C6 H6 117.9 . .
C11 N3 C15 118.6(6) . .
C18 C17 C16 119.3(6) . .
C18 C17 H17 120.4 . .
C16 C17 H17 120.4 . .
C28 N6 C29 119.4(7) . .
C28 C27 C26 119.8(8) . .
C28 C27 H27 120.1 . .
C26 C27 H27 120.1 . .
C19 C20 C16 118.6(6) . .
C19 C20 H20 120.7 . .
C16 C20 H20 120.7 . .
C30 C26 C27 117.8(6) . .
C30 C26 C25 121.2(6) . .
C27 C26 C25 121.0(6) . .
N2 C10 C9C 124.7(5) . .
N2 C10 H10 117.7 . .
C9C C10 H10 117.7 . .
N3 C15 C14 122.6(7) . .
N3 C15 H15 118.7 . .
C14 C15 H15 118.7 . .
N4 C19 C20 121.6(6) . .
N4 C19 H19 119.2 . .
C20 C19 H19 119.2 . .
N1 C1 C2 123.0(5) . .
N1 C1 H1 118.5 . .
C2 C1 H1 118.5 . .
C29 C30 C26 119.3(7) . .
C29 C30 H30 120.4 . .
C26 C30 H30 120.4 . .
C21 C22 C25 120.5(7) . .
C21 C22 H22 119.8 . .
C25 C22 H22 119.8 . .
N1 C5 C4 123.6(6) . .
N1 C5 H5 118.2 . .
C4 C5 H5 118.2 . .
C13 C12 C11 120.2(7) . .
C13 C12 H12 119.9 . .
C11 C12 H12 119.9 . .
C24 C23 C25 119.8(7) . .
C24 C23 H23 120.1 . .
C25 C23 H23 120.1 . .
N6 C29 C30 122.3(7) . .
N6 C29 H29 118.9 . .
C30 C29 H29 118.9 . .
N3 C11 C12 121.7(7) . .
N3 C11 H11 119.2 . .
C12 C11 H11 119.2 . .
N5 C24 C23 124.1(7) . .
N5 C24 H24 118.0 . .
C23 C24 H24 118.0 . .
N6 C28 C27 121.5(8) . .
N6 C28 H28 119.3 . .
C27 C28 H28 119.3 . .
N5 C21 C22 122.7(7) . .
N5 C21 H21 118.6 . .
C22 C21 H21 118.6 . .
N4 C18 C17 121.4(7) . .
N4 C18 H18 119.3 . .
C17 C18 H18 119.3 . .
C15 C14 C13 119.4(7) . .
C15 C14 H14 120.3 . .
C13 C14 H14 120.3 . .
S4 O4 H4A 109.5 . .

loop_
_geom_bond_atom_site_label_1
_geom_bond_atom_site_label_2
_geom_bond_distance
_geom_bond_site_symmetry_2
Cd1 N1 2.357(4) .
Cd1 N1 2.357(4) 2_655
Cd1 S1 2.4801(16) .
Cd1 S1 2.4801(16) 2_655
Cd2 N2 2.334(4) .
Cd2 N2 2.334(4) 2
Cd2 S2 2.4922(17) 2
Cd2 S2 2.4922(17) .
S1 S3 2.029(2) .
S2 S4 2.030(3) .
S3 O3 1.414(6) .
S3 O1 1.441(5) .
S3 O2 1.491(7) .
S4 O5 1.354(6) .
S4 O6 1.465(6) .
S4 O4 1.619(9) .
N1 C1 1.321(7) .
N1 C5 1.322(7) .
N2 C10 1.324(7) .
N2 C6 1.329(7) .
N5 C24 1.317(10) .
N5 C21 1.338(10) .
N4 C18 1.309(9) .
N4 C19 1.348(9) .
N4 H4B 0.8600 .
C3 C4 1.375(8) .
C3 C2 1.391(7) .
C3 C3 1.478(10) 3_665
C2 C1 1.371(8) .
C2 H2 0.9300 .
C13 C12 1.375(9) .
C13 C14 1.391(9) .
C13 C16 1.488(8) .
C25 C22 1.386(9) .
C25 C23 1.387(9) .
C25 C26 1.481(8) .
C16 C17 1.394(9) .
C16 C20 1.394(8) .
C9C C10 1.364(8) .
C9C C8 1.386(7) .
C9C H9 0.9300 .
C7 C6 1.371(8) .
C7 C8 1.377(7) .
C7 H7 0.9300 .
C8 C8 1.502(10) 3
C4 C5 1.389(9) .
C4 H4 0.9300 .
C6 H6 0.9300 .
N3 C11 1.331(10) .
N3 C15 1.339(9) .
C17 C18 1.373(9) .
C17 H17 0.9300 .
N6 C28 1.320(11) .
N6 C29 1.329(10) .
C27 C28 1.378(11) .
C27 C26 1.381(9) .
C27 H27 0.9300 .
C20 C19 1.364(9) .
C20 H20 0.9300 .
C26 C30 1.378(9) .
C10 H10 0.9300 .
C15 C14 1.368(9) .
C15 H15 0.9300 .
C19 H19 0.9300 .
C1 H1 0.9300 .
C30 C29 1.370(9) .
C30 H30 0.9300 .
C22 C21 1.370(9) .
C22 H22 0.9300 .
C5 H5 0.9300 .
C12 C11 1.383(10) .
C12 H12 0.9300 .
C23 C24 1.367(9) .
C23 H23 0.9300 .
C29 H29 0.9300 .
C11 H11 0.9300 .
C24 H24 0.9300 .
C28 H28 0.9300 .
C21 H21 0.9300 .
C18 H18 0.9300 .
C14 H14 0.9300 .
O4 H4A 0.8200 .
